data_4128103
loop_
_publ_author_name
'Phipps, Erik J. T.'
'Rovis, Tomislav'

_publ_section_title
;
 Rh(III)-Catalyzed C-H Activation-Initiated Directed Cyclopropanation of
 Allylic Alcohols.
;
_journal_issue 17
_journal_name_full 'Journal of the American Chemical Society'
_journal_page_first 6807
_journal_page_last 6811
_journal_paper_doi 10.1021/jacs.9b02156
_journal_volume 141
_journal_year 2019
_chemical_formula_moiety 'C17 H16 O2'
_chemical_formula_sum 'C17 H16 O2'
_chemical_formula_weight 252.30
_space_group_crystal_system monoclinic
_space_group_IT_number 15
_space_group_name_Hall '-I 2ya'
_space_group_name_H-M_alt 'I 1 2/a 1'
_symmetry_space_group_name_Hall '-I 2ya'
_symmetry_space_group_name_H-M 'I 1 2/a 1'
_atom_sites_solution_hydrogens mixed
_audit_creation_date 2018-12-14
_audit_creation_method
;
Olex2 1.2
(compiled 2018.05.29 svn.r3508 for OlexSys, GUI svn.r5506)
;
_cell_angle_alpha 90
_cell_angle_beta 107.386(3)
_cell_angle_gamma 90
_cell_formula_units_Z 8
_cell_length_a 20.0490(6)
_cell_length_b 5.46156(14)
_cell_length_c 25.6163(8)
_cell_measurement_reflns_used 4926
_cell_measurement_temperature 100.2(4)
_cell_measurement_theta_max 72.6700
_cell_measurement_theta_min 4.5940
_cell_volume 2676.81(14)
_computing_cell_refinement 'CrysAlisPro 1.171.38.46 (Rigaku OD, 2015)'
_computing_data_collection 'CrysAlisPro 1.171.38.46 (Rigaku OD, 2015)'
_computing_data_reduction 'CrysAlisPro 1.171.38.46 (Rigaku OD, 2015)'
_computing_molecular_graphics 'Olex2 (Dolomanov et al., 2009)'
_computing_publication_material 'Olex2 (Dolomanov et al., 2009)'
_computing_structure_refinement 'SHELXL-2016/4 (Sheldrick, 2016)'
_diffrn_ambient_environment N~2~
_diffrn_ambient_temperature 100.2(4)
_diffrn_detector 'CCD plate'
_diffrn_detector_area_resol_mean 8.0549
_diffrn_detector_type EosS2
_diffrn_measured_fraction_theta_full 1.000
_diffrn_measured_fraction_theta_max 0.998
_diffrn_measurement_details
;
List of Runs (angles in degrees, time in seconds):

  # Type    Start    End  Width  t~exp~   \w     \q     \k     \f   Frames
--------------------------------------------------------------------------
  1  \w    -79.00  -7.00   1.00    5.00    --  -64.00  19.00  30.00   72
  2  \w    -79.00  -7.00   1.00    5.00    --  -64.00  19.00 120.00   72
  3  \w     27.00  97.00   1.00    1.00    --   67.35 -99.00  90.00   70
  4  \w    -60.00  32.00   1.00    1.00    --  -37.78  19.00-180.00   92
  5  \w    -55.00  26.00   1.00    1.00    --  -37.78  37.00 -90.00   81
  6  \w     -9.00  26.00   1.00    1.00    --  -37.78  57.00   0.00   35
  7  \w     69.00  94.00   1.00    1.00    --   37.78 178.00 -30.00   25
  8  \w     60.00  93.00   1.00    1.00    --   37.78 178.00 -60.00   33
  9  \w     28.00  70.00   1.00    1.00    --   37.78 -99.00 -30.00   42
 10  \w     65.00 108.00   1.00    5.00    --  111.00 -94.00-180.00   43
 11  \w     83.00 108.00   1.00    5.00    --  111.00 -94.00   0.00   25
 12  \w     44.00  98.00   1.00    5.00    --  111.00 -45.00  90.00   54
 13  \w     91.00 117.00   1.00    5.00    --  111.00 -61.00  60.00   26
 14  \w     46.00  81.00   1.00    5.00    --  111.00 -61.00 150.00   35
 15  \w     50.00 102.00   1.00    5.00    --  111.00 -45.00 -90.00   52
 16  \w     51.00 104.00   1.00    5.00    --  111.00-111.00 150.00   53
 17  \w     58.00 102.00   1.00    5.00    --  111.00 -94.00-120.00   44
 18  \w    102.00 139.00   1.00    5.00    --  111.00  61.00   0.00   37
 19  \w    123.00 172.00   1.00    5.00    --  111.00  15.00   0.00   49
 20  \w     92.00 144.00   1.00    5.00    --  111.00 -15.00  90.00   52
 21  \w     47.00  85.00   1.00    5.00    --  111.00 -30.00-180.00   38
 22  \w    135.00 161.00   1.00    5.00    --  111.00  30.00 150.00   26
 23  \w     91.00 118.00   1.00    5.00    --  111.00  77.00  60.00   27
 24  \w    102.00 142.00   1.00    5.00    --  111.00  30.00 -60.00   40
 25  \w    100.00 141.00   1.00    5.00    --  111.00 111.00 -90.00   41
 26  \w     64.00  90.00   1.00    5.00    --  111.00 -15.00  90.00   26
 27  \w     51.00  88.00   1.00    5.00    --  111.00 -94.00  60.00   37
 28  \w    147.00 172.00   1.00    5.00    --  111.00 111.00  60.00   25
 29  \w    100.00 126.00   1.00    5.00    --  111.00  45.00   0.00   26
 30  \w     68.00 113.00   1.00    5.00    --  111.00 -61.00 -60.00   45
 31  \w     90.00 115.00   1.00    5.00    --  111.00  30.00  60.00   25
 32  \w    150.00 176.00   1.00    5.00    --  111.00  30.00  60.00   26
 33  \w     88.00 118.00   1.00    5.00    --  111.00 -30.00  60.00   30
 34  \w    144.00 178.00   1.00    5.00    --  111.00  30.00 120.00   34
 35  \w    106.00 141.00   1.00    5.00    --  111.00  30.00 120.00   35
 36  \w    134.00 175.00   1.00    5.00    --  111.00  45.00-150.00   41
 37  \w     87.00 129.00   1.00    5.00    --  111.00 -61.00   0.00   42
 38  \w     44.00  72.00   1.00    5.00    --  111.00 -61.00   0.00   28
 39  \w     90.00 121.00   1.00    5.00    --  111.00 -30.00-180.00   31
 40  \w    101.00 126.00   1.00    5.00    --  111.00  45.00-150.00   25
 41  \w     93.00 119.00   1.00    5.00    --  111.00  30.00 150.00   26
 42  \w    134.00 160.00   1.00    5.00    --  111.00 111.00-180.00   26
 43  \w     54.00  79.00   1.00    5.00    --  111.00-111.00-150.00   25
 44  \w    153.00 178.00   1.00    5.00    --  111.00  45.00-120.00   25
 45  \w     58.00  86.00   1.00    5.00    --  111.00 -45.00 150.00   28
 46  \w     56.00  97.00   1.00    5.00    --  111.00 -94.00  90.00   41
 47  \w     47.00 125.00   1.00    5.00    --  111.00 -64.00-145.98   78
 48  \w    103.00 128.00   1.00    5.00    --  111.00 178.00 -60.00   25
 49  \w     56.00 120.00   1.00    5.00    --  111.00 -82.00 -98.24   64
;
_diffrn_measurement_device 'four-circle diffractometer'
_diffrn_measurement_device_type 'SuperNova, Dual, Cu at zero, EosS2'
_diffrn_measurement_method '\w scans'
_diffrn_orient_matrix_type 'CrysAlisPro convention (1999,Acta A55,543-557)'
_diffrn_orient_matrix_UB_11 -0.0505377000
_diffrn_orient_matrix_UB_12 -0.0118722000
_diffrn_orient_matrix_UB_13 0.0349369000
_diffrn_orient_matrix_UB_21 -0.0626281000
_diffrn_orient_matrix_UB_22 -0.0005608000
_diffrn_orient_matrix_UB_23 -0.0524471000
_diffrn_orient_matrix_UB_31 0.0022579000
_diffrn_orient_matrix_UB_32 -0.2817997000
_diffrn_orient_matrix_UB_33 -0.0013380000
_diffrn_radiation_monochromator mirror
_diffrn_radiation_probe x-ray
_diffrn_radiation_type CuK\a
_diffrn_radiation_wavelength 1.54184
_diffrn_reflns_av_R_equivalents 0.0591
_diffrn_reflns_av_unetI/netI 0.0416
_diffrn_reflns_Laue_measured_fraction_full 1.000
_diffrn_reflns_Laue_measured_fraction_max 0.998
_diffrn_reflns_limit_h_max 24
_diffrn_reflns_limit_h_min -24
_diffrn_reflns_limit_k_max 4
_diffrn_reflns_limit_k_min -6
_diffrn_reflns_limit_l_max 31
_diffrn_reflns_limit_l_min -31
_diffrn_reflns_number 12900
_diffrn_reflns_point_group_measured_fraction_full 1.000
_diffrn_reflns_point_group_measured_fraction_max 0.998
_diffrn_reflns_theta_full 67.684
_diffrn_reflns_theta_max 72.839
_diffrn_reflns_theta_min 3.616
_diffrn_source 'micro-focus sealed X-ray tube'
_diffrn_source_type 'SuperNova (Cu) X-ray Source'
_exptl_absorpt_coefficient_mu 0.642
_exptl_absorpt_correction_T_max 1.000
_exptl_absorpt_correction_T_min 0.683
_exptl_absorpt_correction_type gaussian
_exptl_absorpt_process_details
;
CrysAlisPro 1.171.38.46 (Rigaku Oxford Diffraction, 2015)
Numerical absorption correction based on gaussian integration over
            a multifaceted crystal model
Empirical absorption correction using spherical harmonics,
 implemented in SCALE3 ABSPACK scaling algorithm.
;
_exptl_crystal_colour colourless
_exptl_crystal_colour_primary colourless
_exptl_crystal_density_diffrn 1.252
_exptl_crystal_description needle
_exptl_crystal_F_000 1072
_exptl_crystal_size_max 0.46
_exptl_crystal_size_mid 0.064
_exptl_crystal_size_min 0.042
_refine_diff_density_max 0.246
_refine_diff_density_min -0.198
_refine_diff_density_rms 0.049
_refine_ls_extinction_method none
_refine_ls_goodness_of_fit_ref 1.036
_refine_ls_hydrogen_treatment mixed
_refine_ls_matrix_type full
_refine_ls_number_parameters 176
_refine_ls_number_reflns 2666
_refine_ls_number_restraints 0
_refine_ls_restrained_S_all 1.036
_refine_ls_R_factor_all 0.0513
_refine_ls_R_factor_gt 0.0458
_refine_ls_shift/su_max 0.001
_refine_ls_shift/su_mean 0.000
_refine_ls_structure_factor_coef Fsqd
_refine_ls_weighting_details 'w=1/[\s^2^(Fo^2^)+(0.0581P)^2^+2.1312P] where P=(Fo^2^+2Fc^2^)/3'
_refine_ls_weighting_scheme calc
_refine_ls_wR_factor_gt 0.1151
_refine_ls_wR_factor_ref 0.1212
_reflns_Friedel_coverage 0.000
_reflns_number_gt 2373
_reflns_number_total 2666
_reflns_threshold_expression 'I > 2\s(I)'
_cod_data_source_file ja9b02156_si_002.cif
_cod_data_source_block ejtp2213b
_cod_original_cell_volume 2676.80(14)
_cod_database_code 4128103
_shelx_shelxl_version_number 2016/4
_chemical_oxdiff_formula 'C17 H16 O2'
_shelx_space_group_comment
;
The symmetry employed for this shelxl refinement is uniquely defined
by the following loop, which should always be used as a source of
symmetry information in preference to the above space-group names.
They are only intended as comments.
;
_reflns_odcompleteness_completeness 99.94
_reflns_odcompleteness_iscentric 1
_reflns_odcompleteness_theta 51.74
_olex2_refinement_description
;
1. Fixed Uiso
 At 1.2 times of:
  All C(H) groups, All C(H,H) groups
2.a Ternary CH refined with riding coordinates:
 C1(H1), C2(H2), C21(H21)
2.b Secondary CH2 refined with riding coordinates:
 C3(H3A,H3B)
2.c Aromatic/amide H refined with riding coordinates:
 C14(H14), C15(H15), C16(H16), C17(H17), C18(H18), C24(H24), C25(H25),
 C26(H26), C27(H27), C28(H28)
;
_olex2_submission_special_instructions 'No special instructions were received'
_oxdiff_exptl_absorpt_empirical_details
;
Empirical correction (ABSPACK) includes:
- Absorption correction using spherical harmonics
- Frame scaling
- Detector area scaling
;
_oxdiff_exptl_absorpt_empirical_full_max 1.470
_oxdiff_exptl_absorpt_empirical_full_min 0.825

loop_
_space_group_symop_operation_xyz
'x, y, z'
'-x+1/2, y, -z'
'x+1/2, y+1/2, z+1/2'
'-x+1, y+1/2, -z+1/2'
'-x, -y, -z'
'x-1/2, -y, z'
'-x+1/2, -y+1/2, -z+1/2'
'x, -y+1/2, z+1/2'

loop_
_atom_site_label
_atom_site_type_symbol
_atom_site_fract_x
_atom_site_fract_y
_atom_site_fract_z
_atom_site_U_iso_or_equiv
_atom_site_adp_type
_atom_site_occupancy
_atom_site_site_symmetry_order
_atom_site_calc_flag
_atom_site_refinement_flags_posn
C1 C 0.58527(8) 0.6763(3) 0.64755(6) 0.0229(3) Uani 1 1 d .
H1 H 0.568015 0.831218 0.627158 0.027 Uiso 1 1 calc R
C2 C 0.60487(7) 0.6926(2) 0.71013(5) 0.0200(3) Uani 1 1 d .
H2 H 0.598550 0.857646 0.724885 0.024 Uiso 1 1 calc R
C3 C 0.66068(8) 0.6775(3) 0.68295(6) 0.0253(3) Uani 1 1 d .
H3A H 0.687163 0.522324 0.686444 0.030 Uiso 1 1 calc R
H3B H 0.688516 0.826936 0.682624 0.030 Uiso 1 1 calc R
C11 C 0.55510(7) 0.4466(3) 0.61967(5) 0.0215(3) Uani 1 1 d .
O12 O 0.58532(6) 0.25036(19) 0.63074(4) 0.0271(3) Uani 1 1 d .
C13 C 0.48624(7) 0.4601(3) 0.57584(5) 0.0210(3) Uani 1 1 d .
C14 C 0.46916(7) 0.2734(3) 0.53697(6) 0.0224(3) Uani 1 1 d .
H14 H 0.500352 0.139850 0.539582 0.027 Uiso 1 1 calc R
C15 C 0.40719(8) 0.2808(3) 0.49461(6) 0.0259(3) Uani 1 1 d .
H15 H 0.396253 0.154166 0.467975 0.031 Uiso 1 1 calc R
C16 C 0.36108(8) 0.4741(3) 0.49122(6) 0.0288(3) Uani 1 1 d .
H16 H 0.318578 0.479897 0.462146 0.035 Uiso 1 1 calc R
C17 C 0.37693(8) 0.6585(3) 0.53019(7) 0.0299(3) Uani 1 1 d .
H17 H 0.344921 0.789165 0.528007 0.036 Uiso 1 1 calc R
C18 C 0.43948(8) 0.6531(3) 0.57244(6) 0.0255(3) Uani 1 1 d .
H18 H 0.450363 0.780428 0.598921 0.031 Uiso 1 1 calc R
C21 C 0.59175(7) 0.4791(2) 0.74288(5) 0.0187(3) Uani 1 1 d .
H21 H 0.599571 0.323230 0.725065 0.022 Uiso 1 1 calc R
O22 O 0.51982(5) 0.4926(2) 0.74169(4) 0.0271(3) Uani 1 1 d .
H22 H 0.5084(12) 0.341(5) 0.7522(10) 0.046(6) Uiso 1 1 d .
C23 C 0.64068(7) 0.4869(3) 0.80097(5) 0.0191(3) Uani 1 1 d .
C24 C 0.63346(8) 0.6633(3) 0.83782(6) 0.0270(3) Uani 1 1 d .
H24 H 0.596125 0.777659 0.827225 0.032 Uiso 1 1 calc R
C25 C 0.68042(8) 0.6742(3) 0.89017(6) 0.0304(3) Uani 1 1 d .
H25 H 0.675118 0.795540 0.915209 0.036 Uiso 1 1 calc R
C26 C 0.73493(8) 0.5079(3) 0.90573(6) 0.0267(3) Uani 1 1 d .
H26 H 0.767184 0.515828 0.941414 0.032 Uiso 1 1 calc R
C27 C 0.74247(8) 0.3311(3) 0.86954(6) 0.0277(3) Uani 1 1 d .
H27 H 0.779846 0.216958 0.880287 0.033 Uiso 1 1 calc R
C28 C 0.69519(7) 0.3198(3) 0.81716(6) 0.0233(3) Uani 1 1 d .
H28 H 0.700277 0.196926 0.792372 0.028 Uiso 1 1 calc R

loop_
_atom_site_aniso_label
_atom_site_aniso_U_11
_atom_site_aniso_U_22
_atom_site_aniso_U_33
_atom_site_aniso_U_23
_atom_site_aniso_U_13
_atom_site_aniso_U_12
C1 0.0307(7) 0.0164(6) 0.0204(6) 0.0008(5) 0.0059(5) -0.0022(5)
C2 0.0210(6) 0.0176(6) 0.0196(6) -0.0019(5) 0.0034(5) -0.0009(5)
C3 0.0263(7) 0.0238(7) 0.0269(7) -0.0019(5) 0.0098(6) -0.0070(5)
C11 0.0286(7) 0.0174(7) 0.0190(6) 0.0007(5) 0.0080(5) -0.0005(5)
O12 0.0317(6) 0.0175(5) 0.0274(5) -0.0015(4) 0.0018(4) 0.0029(4)
C13 0.0257(7) 0.0195(7) 0.0190(6) 0.0038(5) 0.0088(5) -0.0015(5)
C14 0.0257(7) 0.0210(7) 0.0218(7) 0.0016(5) 0.0092(5) -0.0009(5)
C15 0.0311(7) 0.0274(7) 0.0195(6) 0.0000(5) 0.0080(6) -0.0068(6)
C16 0.0260(7) 0.0346(8) 0.0231(7) 0.0101(6) 0.0033(6) -0.0031(6)
C17 0.0297(8) 0.0262(8) 0.0351(8) 0.0098(6) 0.0115(6) 0.0062(6)
C18 0.0346(8) 0.0197(7) 0.0243(7) 0.0018(5) 0.0120(6) -0.0006(6)
C21 0.0143(6) 0.0200(6) 0.0208(6) -0.0005(5) 0.0039(5) -0.0006(5)
O22 0.0146(5) 0.0351(6) 0.0300(5) 0.0029(4) 0.0041(4) -0.0013(4)
C23 0.0156(6) 0.0219(7) 0.0201(6) 0.0020(5) 0.0058(5) -0.0026(5)
C24 0.0249(7) 0.0308(8) 0.0239(7) -0.0008(6) 0.0049(6) 0.0070(6)
C25 0.0333(8) 0.0344(8) 0.0216(7) -0.0048(6) 0.0053(6) 0.0032(6)
C26 0.0226(7) 0.0364(8) 0.0183(6) 0.0035(6) 0.0019(5) -0.0037(6)
C27 0.0214(7) 0.0352(8) 0.0247(7) 0.0060(6) 0.0039(6) 0.0064(6)
C28 0.0233(7) 0.0246(7) 0.0218(7) 0.0008(5) 0.0066(5) 0.0030(5)

loop_
_atom_type_symbol
_atom_type_description
_atom_type_scat_dispersion_real
_atom_type_scat_dispersion_imag
_atom_type_scat_source
C C 0.0181 0.0091 'International Tables Vol C Tables 4.2.6.8 and 6.1.1.4'
H H 0.0000 0.0000 'International Tables Vol C Tables 4.2.6.8 and 6.1.1.4'
O O 0.0492 0.0322 'International Tables Vol C Tables 4.2.6.8 and 6.1.1.4'

loop_
_exptl_crystal_face_index_h
_exptl_crystal_face_index_k
_exptl_crystal_face_index_l
_exptl_crystal_face_perp_dist
-12 0 0 0.0228
0 -4 2 0.2317
0 0 1 0.0285
0 0 -1 0.0134
1 0 0 0.0210
1 4 1 0.2213
-12 0 0 0.0209

loop_
_geom_angle_atom_site_label_1
_geom_angle_atom_site_label_2
_geom_angle_atom_site_label_3
_geom_angle
C2 C1 H1 115.9
C3 C1 H1 115.9
C3 C1 C2 58.37(9)
C11 C1 H1 115.9
C11 C1 C2 119.54(12)
C11 C1 C3 118.94(12)
C1 C2 H2 115.1
C3 C2 C1 60.07(9)
C3 C2 H2 115.1
C3 C2 C21 119.98(12)
C21 C2 C1 120.30(11)
C21 C2 H2 115.1
C1 C3 H3A 117.6
C1 C3 H3B 117.6
C2 C3 C1 61.56(9)
C2 C3 H3A 117.6
C2 C3 H3B 117.6
H3A C3 H3B 114.7
C1 C11 C13 118.15(12)
O12 C11 C1 121.90(13)
O12 C11 C13 119.93(12)
C14 C13 C11 118.26(12)
C14 C13 C18 119.39(13)
C18 C13 C11 122.35(13)
C13 C14 H14 119.7
C15 C14 C13 120.63(13)
C15 C14 H14 119.7
C14 C15 H15 120.1
C14 C15 C16 119.73(14)
C16 C15 H15 120.1
C15 C16 H16 119.9
C17 C16 C15 120.14(14)
C17 C16 H16 119.9
C16 C17 H17 119.9
C16 C17 C18 120.28(14)
C18 C17 H17 119.9
C13 C18 H18 120.1
C17 C18 C13 119.81(14)
C17 C18 H18 120.1
C2 C21 H21 109.1
C2 C21 C23 110.79(11)
O22 C21 C2 106.86(11)
O22 C21 H21 109.1
O22 C21 C23 111.73(11)
C23 C21 H21 109.1
C21 O22 H22 106.5(14)
C24 C23 C21 121.23(12)
C24 C23 C28 119.10(13)
C28 C23 C21 119.63(12)
C23 C24 H24 119.7
C23 C24 C25 120.53(14)
C25 C24 H24 119.7
C24 C25 H25 120.1
C26 C25 C24 119.88(14)
C26 C25 H25 120.1
C25 C26 H26 119.9
C27 C26 C25 120.13(13)
C27 C26 H26 119.9
C26 C27 H27 120.0
C26 C27 C28 119.92(13)
C28 C27 H27 120.0
C23 C28 C27 120.43(13)
C23 C28 H28 119.8
C27 C28 H28 119.8

loop_
_geom_bond_atom_site_label_1
_geom_bond_atom_site_label_2
_geom_bond_distance
C1 H1 1.0000
C1 C2 1.5351(18)
C1 C3 1.513(2)
C1 C11 1.4804(19)
C2 H2 1.0000
C2 C3 1.4865(19)
C2 C21 1.5049(19)
C3 H3A 0.9900
C3 H3B 0.9900
C11 O12 1.2223(18)
C11 C13 1.4985(19)
C13 C14 1.395(2)
C13 C18 1.396(2)
C14 H14 0.9500
C14 C15 1.385(2)
C15 H15 0.9500
C15 C16 1.389(2)
C16 H16 0.9500
C16 C17 1.387(2)
C17 H17 0.9500
C17 C18 1.391(2)
C18 H18 0.9500
C21 H21 1.0000
C21 O22 1.4352(16)
C21 C23 1.5185(18)
O22 H22 0.92(3)
C23 C24 1.386(2)
C23 C28 1.389(2)
C24 H24 0.9500
C24 C25 1.391(2)
C25 H25 0.9500
C25 C26 1.385(2)
C26 H26 0.9500
C26 C27 1.378(2)
C27 H27 0.9500
C27 C28 1.394(2)
C28 H28 0.9500

loop_
_geom_torsion_atom_site_label_1
_geom_torsion_atom_site_label_2
_geom_torsion_atom_site_label_3
_geom_torsion_atom_site_label_4
_geom_torsion
C1 C2 C21 O22 -82.52(14)
C1 C2 C21 C23 155.55(12)
C1 C11 C13 C14 157.69(13)
C1 C11 C13 C18 -21.67(19)
C2 C1 C11 O12 -56.60(19)
C2 C1 C11 C13 124.83(13)
C2 C21 C23 C24 70.12(17)
C2 C21 C23 C28 -107.73(14)
C3 C1 C2 C21 -109.35(14)
C3 C1 C11 O12 11.3(2)
C3 C1 C11 C13 -167.22(12)
C3 C2 C21 O22 -153.25(12)
C3 C2 C21 C23 84.82(15)
C11 C1 C2 C3 107.71(15)
C11 C1 C2 C21 -1.63(19)
C11 C1 C3 C2 -108.73(14)
C11 C13 C14 C15 -177.99(12)
C11 C13 C18 C17 178.68(13)
O12 C11 C13 C14 -20.91(19)
O12 C11 C13 C18 159.74(14)
C13 C14 C15 C16 -1.0(2)
C14 C13 C18 C17 -0.7(2)
C14 C15 C16 C17 -0.2(2)
C15 C16 C17 C18 0.9(2)
C16 C17 C18 C13 -0.5(2)
C18 C13 C14 C15 1.4(2)
C21 C2 C3 C1 109.88(14)
C21 C23 C24 C25 -177.36(14)
C21 C23 C28 C27 177.14(13)
O22 C21 C23 C24 -48.91(17)
O22 C21 C23 C28 133.24(13)
C23 C24 C25 C26 0.0(2)
C24 C23 C28 C27 -0.8(2)
C24 C25 C26 C27 -0.3(2)
C25 C26 C27 C28 0.1(2)
C26 C27 C28 C23 0.5(2)
C28 C23 C24 C25 0.5(2)

loop_
_exptl_oxdiff_crystal_face_indexfrac_h
_exptl_oxdiff_crystal_face_indexfrac_k
_exptl_oxdiff_crystal_face_indexfrac_l
_exptl_oxdiff_crystal_face_x
_exptl_oxdiff_crystal_face_y
_exptl_oxdiff_crystal_face_z
-12.3173 -0.0639 -0.4189 0.6086 0.7934 -0.0092
-0.1176 -3.5231 1.8120 0.1111 -0.0857 0.9901
0.0025 -0.0001 1.0001 0.0348 -0.0526 -0.0013
-0.0025 0.0001 -1.0001 -0.0348 0.0526 0.0013
0.9945 0.0001 0.0073 -0.0500 -0.0627 0.0022
0.6884 3.5357 0.5667 -0.0570 -0.0748 -0.9956
-12.3088 -0.1282 -0.4283 0.6086 0.7934 0.0089
